data_7119295
loop_
_publ_author_name
'Gao, Guo-Lin'
'Yang, Chao'
'Xia, Wujiong'

_publ_section_title
;
 Selective C-H trifluoromethylation of benzimidazoles through photoredox
 catalysis.
;
_journal_issue 6
_journal_name_full 'Chemical communications (Cambridge, England)'
_journal_page_first 1041
_journal_page_last 1044
_journal_paper_doi 10.1039/c6cc08975e
_journal_volume 53
_journal_year 2017
_chemical_formula_moiety 'C15 H11 F3 N2'
_chemical_formula_sum 'C15 H11 F3 N2'
_chemical_formula_weight 276.26
_chemical_name_systematic
;
 ?
;
_space_group_crystal_system monoclinic
_space_group_IT_number 14
_space_group_name_Hall '-P 2ybc'
_space_group_name_H-M_alt 'P 1 21/c 1'
_symmetry_space_group_name_Hall '-P 2ybc'
_symmetry_space_group_name_H-M 'P 1 21/c 1'
_atom_sites_solution_hydrogens geom
_atom_sites_solution_primary direct
_audit_block_doi 10.5517/ccdc.csd.cc1mwlfj
_audit_creation_date 2016-04-26
_audit_creation_method
;
Olex2 1.2
(compiled 2016.02.19 svn.r3266 for OlexSys, GUI svn.r5155)
;
_audit_update_record
;
2016-11-10 deposited with the CCDC.
2016-12-12 downloaded from the CCDC.
;
_cell_angle_alpha 90
_cell_angle_beta 92.780(6)
_cell_angle_gamma 90
_cell_formula_units_Z 4
_cell_length_a 9.7224(7)
_cell_length_b 11.5982(5)
_cell_length_c 11.6209(8)
_cell_measurement_reflns_used 1112
_cell_measurement_temperature 293(2)
_cell_measurement_theta_max 22.9340
_cell_measurement_theta_min 3.5010
_cell_volume 1308.86(14)
_computing_cell_refinement 'CrysAlisPro 1.171.38.41 (Rigaku OD, 2015)'
_computing_data_collection 'CrysAlisPro 1.171.38.41 (Rigaku OD, 2015)'
_computing_data_reduction 'CrysAlisPro 1.171.38.41 (Rigaku OD, 2015)'
_computing_molecular_graphics 'Olex2 (Dolomanov et al., 2009)'
_computing_publication_material 'Olex2 (Dolomanov et al., 2009)'
_computing_structure_refinement 'ShelXL (Sheldrick, 2015)'
_computing_structure_solution 'ShelXS (Sheldrick, 2008)'
_diffrn_ambient_temperature 293(2)
_diffrn_detector 'CCD plate'
_diffrn_detector_area_resol_mean 15.9737
_diffrn_detector_type Eos
_diffrn_measured_fraction_theta_full 0.996
_diffrn_measured_fraction_theta_max 0.996
_diffrn_measurement_details
;
List of Runs (angles in degrees, time in seconds):

  # Type    Start    End  Width  t~exp~   \w     \q     \k     \f   Frames
#--------------------------------------------------------------------------
  1  \w     60.00  97.00   1.00   40.00    --   18.81-178.00  30.00   37
  2  \w    -51.00  74.00   1.00   40.00    --   18.81   0.00  30.00  125
  3  \w    -47.00  19.00   1.00   40.00    --   18.81 -57.00   0.00   66
;
_diffrn_measurement_device 'four-circle diffractometer'
_diffrn_measurement_device_type 'SuperNova, Dual, Cu at zero, Eos'
_diffrn_measurement_method '\w scans'
_diffrn_orient_matrix_type 'CrysAlisPro convention (1999,Acta A55,543-557)'
_diffrn_orient_matrix_UB_11 -0.0162471000
_diffrn_orient_matrix_UB_12 -0.0068573000
_diffrn_orient_matrix_UB_13 -0.0597987000
_diffrn_orient_matrix_UB_21 0.0669277000
_diffrn_orient_matrix_UB_22 0.0192002000
_diffrn_orient_matrix_UB_23 -0.0123570000
_diffrn_orient_matrix_UB_31 0.0242171000
_diffrn_orient_matrix_UB_32 -0.0576606000
_diffrn_orient_matrix_UB_33 0.0030012000
_diffrn_radiation_monochromator mirror
_diffrn_radiation_probe x-ray
_diffrn_radiation_type MoK\a
_diffrn_radiation_wavelength 0.71073
_diffrn_reflns_av_R_equivalents 0.0334
_diffrn_reflns_av_unetI/netI 0.0542
_diffrn_reflns_Laue_measured_fraction_full 0.996
_diffrn_reflns_Laue_measured_fraction_max 0.996
_diffrn_reflns_limit_h_max 11
_diffrn_reflns_limit_h_min -8
_diffrn_reflns_limit_k_max 11
_diffrn_reflns_limit_k_min -13
_diffrn_reflns_limit_l_max 12
_diffrn_reflns_limit_l_min -13
_diffrn_reflns_number 5040
_diffrn_reflns_point_group_measured_fraction_full 0.996
_diffrn_reflns_point_group_measured_fraction_max 0.996
_diffrn_reflns_theta_full 25.242
_diffrn_reflns_theta_max 25.345
_diffrn_reflns_theta_min 3.195
_diffrn_source 'micro-focus sealed X-ray tube'
_diffrn_source_type 'SuperNova (Mo) X-ray Source'
_exptl_absorpt_coefficient_mu 0.114
_exptl_absorpt_correction_T_max 1.00000
_exptl_absorpt_correction_T_min 0.85406
_exptl_absorpt_correction_type multi-scan
_exptl_absorpt_process_details
;
CrysAlisPro 1.171.38.41 (Rigaku Oxford Diffraction, 2015)
Empirical absorption correction using spherical harmonics,
 implemented in SCALE3 ABSPACK scaling algorithm.
;
_exptl_crystal_colour colourless
_exptl_crystal_colour_primary colourless
_exptl_crystal_density_diffrn 1.402
_exptl_crystal_description plate
_exptl_crystal_F_000 568
_refine_diff_density_max 0.137
_refine_diff_density_min -0.163
_refine_diff_density_rms 0.038
_refine_ls_extinction_method none
_refine_ls_goodness_of_fit_ref 1.021
_refine_ls_hydrogen_treatment constr
_refine_ls_matrix_type full
_refine_ls_number_parameters 181
_refine_ls_number_reflns 2380
_refine_ls_number_restraints 0
_refine_ls_restrained_S_all 1.021
_refine_ls_R_factor_all 0.1083
_refine_ls_R_factor_gt 0.0558
_refine_ls_shift/su_max 0.000
_refine_ls_shift/su_mean 0.000
_refine_ls_structure_factor_coef Fsqd
_refine_ls_weighting_details 'w=1/[\s^2^(Fo^2^)+(0.0538P)^2^+0.0801P] where P=(Fo^2^+2Fc^2^)/3'
_refine_ls_weighting_scheme calc
_refine_ls_wR_factor_gt 0.1167
_refine_ls_wR_factor_ref 0.1442
_reflns_Friedel_coverage 0.000
_reflns_number_gt 1355
_reflns_number_total 2380
_reflns_threshold_expression 'I > 2\s(I)'
_cod_data_source_file c6cc08975e2.cif
_cod_data_source_block glgao
_cod_depositor_comments 'Adding full bibliography for 7119293--7119296.cif.'
_cod_original_cell_volume 1308.87(14)
_cod_database_code 7119295
_chemical_oxdiff_formula 'C H N F O'
_shelx_space_group_comment
;
The symmetry employed for this shelxl refinement is uniquely defined
by the following loop, which should always be used as a source of
symmetry information in preference to the above space-group names.
They are only intended as comments.
;
_reflns_odcompleteness_completeness 99.75
_reflns_odcompleteness_iscentric 1
_reflns_odcompleteness_theta 26.32
_olex2_refinement_description
;
1. Fixed Uiso
 At 1.2 times of:
  All C(H) groups, All C(H,H) groups
2.a Secondary CH2 refined with riding coordinates:
 C9(H9A,H9B)
2.b Aromatic/amide H refined with riding coordinates:
 C1(H1), C4(H4), C5(H5), C6(H6), C11(H11), C12(H12), C13(H13), C14(H14),
 C15(H15)
;
_shelx_shelxl_version_number 2014/7
_olex2_date_sample_data_collection 2016-04-25
_olex2_submission_special_instructions 'No special instructions were received'
_oxdiff_exptl_absorpt_empirical_details
;
Empirical correction (ABSPACK) includes:
- Absorption correction using spherical harmonics
- Frame scaling
;
_oxdiff_exptl_absorpt_empirical_full_max 1.141
_oxdiff_exptl_absorpt_empirical_full_min 0.880

loop_
_space_group_symop_operation_xyz
'x, y, z'
'-x, y+1/2, -z+1/2'
'-x, -y, -z'
'x, -y-1/2, z-1/2'

loop_
_atom_site_label
_atom_site_type_symbol
_atom_site_fract_x
_atom_site_fract_y
_atom_site_fract_z
_atom_site_U_iso_or_equiv
_atom_site_adp_type
_atom_site_occupancy
_atom_site_site_symmetry_order
_atom_site_calc_flag
_atom_site_refinement_flags_posn
F1 F 0.5423(2) -0.37818(14) 0.0219(2) 0.1114(9) Uani 1 1 d .
F2 F 0.7063(2) -0.38863(13) 0.14591(18) 0.0876(7) Uani 1 1 d .
F3 F 0.7415(3) -0.42589(14) -0.02766(19) 0.1148(9) Uani 1 1 d .
N1 N 0.6069(2) 0.03298(17) 0.1409(2) 0.0510(6) Uani 1 1 d .
N2 N 0.5570(2) -0.15347(19) 0.1719(2) 0.0585(7) Uani 1 1 d .
C1 C 0.5354(3) -0.0459(2) 0.2003(3) 0.0619(9) Uani 1 1 d .
H1 H 0.4756 -0.0252 0.2569 0.074 Uiso 1 1 calc R
C2 C 0.6489(3) -0.1451(2) 0.0857(2) 0.0420(6) Uani 1 1 d .
C3 C 0.6818(3) -0.0299(2) 0.0649(2) 0.0442(7) Uani 1 1 d .
C4 C 0.7715(3) 0.0030(2) -0.0181(2) 0.0595(8) Uani 1 1 d .
H4 H 0.7923 0.0802 -0.0304 0.071 Uiso 1 1 calc R
C5 C 0.8279(4) -0.0825(3) -0.0811(3) 0.0706(10) Uani 1 1 d .
H5 H 0.8893 -0.0635 -0.1369 0.085 Uiso 1 1 calc R
C6 C 0.7950(3) -0.1986(2) -0.0632(2) 0.0617(9) Uani 1 1 d .
H6 H 0.8337 -0.2548 -0.1088 0.074 Uiso 1 1 calc R
C7 C 0.7076(3) -0.2316(2) 0.0196(2) 0.0464(7) Uani 1 1 d .
C8 C 0.6755(4) -0.3541(2) 0.0389(3) 0.0642(9) Uani 1 1 d .
C9 C 0.6028(3) 0.1577(2) 0.1509(3) 0.0609(9) Uani 1 1 d .
H9A H 0.5299 0.1789 0.2009 0.073 Uiso 1 1 calc R
H9B H 0.5805 0.1905 0.0755 0.073 Uiso 1 1 calc R
C10 C 0.7368(3) 0.2094(2) 0.1982(2) 0.0476(7) Uani 1 1 d .
C11 C 0.8087(3) 0.1618(2) 0.2914(3) 0.0677(9) Uani 1 1 d .
H11 H 0.7768 0.0945 0.3246 0.081 Uiso 1 1 calc R
C12 C 0.9282(4) 0.2134(3) 0.3360(3) 0.0777(10) Uani 1 1 d .
H12 H 0.9762 0.1803 0.3988 0.093 Uiso 1 1 calc R
C13 C 0.9761(3) 0.3121(3) 0.2887(3) 0.0681(9) Uani 1 1 d .
H13 H 1.0562 0.3465 0.3193 0.082 Uiso 1 1 calc R
C14 C 0.9061(3) 0.3601(2) 0.1967(3) 0.0669(9) Uani 1 1 d .
H14 H 0.9385 0.4274 0.1640 0.080 Uiso 1 1 calc R
C15 C 0.7860(3) 0.3086(2) 0.1512(3) 0.0609(8) Uani 1 1 d .
H15 H 0.7387 0.3420 0.0882 0.073 Uiso 1 1 calc R

loop_
_atom_site_aniso_label
_atom_site_aniso_U_11
_atom_site_aniso_U_22
_atom_site_aniso_U_33
_atom_site_aniso_U_23
_atom_site_aniso_U_13
_atom_site_aniso_U_12
F1 0.0932(17) 0.0535(11) 0.183(2) 0.0092(12) -0.0362(16) -0.0235(10)
F2 0.1195(18) 0.0583(11) 0.0841(15) 0.0212(9) -0.0046(12) 0.0038(10)
F3 0.183(3) 0.0501(10) 0.1147(18) -0.0194(10) 0.0449(17) 0.0143(12)
N1 0.0471(14) 0.0406(12) 0.0653(15) -0.0068(11) 0.0021(12) -0.0012(11)
N2 0.0574(16) 0.0501(15) 0.0693(18) -0.0035(12) 0.0183(14) -0.0038(12)
C1 0.055(2) 0.0614(19) 0.071(2) -0.0073(16) 0.0206(17) -0.0011(15)
C2 0.0415(15) 0.0387(14) 0.0455(17) 0.0021(12) -0.0025(13) -0.0026(12)
C3 0.0450(16) 0.0406(14) 0.0462(16) -0.0021(12) -0.0053(13) 0.0012(12)
C4 0.070(2) 0.0493(16) 0.059(2) 0.0070(14) 0.0097(17) -0.0067(15)
C5 0.087(3) 0.070(2) 0.057(2) 0.0066(16) 0.0231(18) -0.0057(18)
C6 0.077(2) 0.0569(19) 0.0513(19) -0.0069(14) 0.0079(17) 0.0098(16)
C7 0.0547(18) 0.0380(15) 0.0458(17) -0.0018(12) -0.0046(14) -0.0005(12)
C8 0.077(2) 0.0459(18) 0.069(2) -0.0035(16) -0.0039(19) 0.0041(17)
C9 0.060(2) 0.0394(16) 0.082(2) -0.0112(14) -0.0143(17) 0.0086(14)
C10 0.0500(17) 0.0367(14) 0.0559(18) -0.0096(13) -0.0007(14) 0.0079(12)
C11 0.073(2) 0.0614(19) 0.068(2) 0.0089(16) -0.0096(18) -0.0088(16)
C12 0.075(3) 0.085(2) 0.071(2) -0.0001(19) -0.024(2) 0.003(2)
C13 0.051(2) 0.070(2) 0.083(3) -0.0237(18) -0.0030(18) -0.0029(17)
C14 0.064(2) 0.0523(18) 0.085(3) -0.0047(17) 0.0054(19) -0.0059(16)
C15 0.070(2) 0.0466(17) 0.065(2) 0.0021(14) -0.0067(17) 0.0057(15)

loop_
_atom_type_symbol
_atom_type_description
_atom_type_scat_dispersion_real
_atom_type_scat_dispersion_imag
_atom_type_scat_source
C C 0.0033 0.0016 'International Tables Vol C Tables 4.2.6.8 and 6.1.1.4'
H H 0.0000 0.0000 'International Tables Vol C Tables 4.2.6.8 and 6.1.1.4'
F F 0.0171 0.0103 'International Tables Vol C Tables 4.2.6.8 and 6.1.1.4'
N N 0.0061 0.0033 'International Tables Vol C Tables 4.2.6.8 and 6.1.1.4'

loop_
_geom_angle_atom_site_label_1
_geom_angle_atom_site_label_2
_geom_angle_atom_site_label_3
_geom_angle
C1 N1 C3 105.5(2)
C1 N1 C9 127.9(2)
C3 N1 C9 126.5(2)
C1 N2 C2 103.5(2)
N1 C1 H1 122.6
N2 C1 N1 114.9(2)
N2 C1 H1 122.6
N2 C2 C3 110.8(2)
N2 C2 C7 130.1(2)
C3 C2 C7 119.1(2)
N1 C3 C2 105.2(2)
N1 C3 C4 132.0(2)
C4 C3 C2 122.8(2)
C3 C4 H4 121.4
C5 C4 C3 117.1(2)
C5 C4 H4 121.4
C4 C5 H5 119.4
C4 C5 C6 121.3(3)
C6 C5 H5 119.4
C5 C6 H6 119.1
C7 C6 C5 121.7(3)
C7 C6 H6 119.1
C2 C7 C8 120.7(3)
C6 C7 C2 118.0(2)
C6 C7 C8 121.3(2)
F1 C8 C7 113.0(3)
F2 C8 F1 104.5(3)
F2 C8 C7 113.2(3)
F3 C8 F1 106.1(3)
F3 C8 F2 105.3(2)
F3 C8 C7 113.9(3)
N1 C9 H9A 108.9
N1 C9 H9B 108.9
N1 C9 C10 113.4(2)
H9A C9 H9B 107.7
C10 C9 H9A 108.9
C10 C9 H9B 108.9
C11 C10 C9 121.5(3)
C15 C10 C9 120.0(3)
C15 C10 C11 118.5(3)
C10 C11 H11 119.8
C10 C11 C12 120.4(3)
C12 C11 H11 119.8
C11 C12 H12 119.7
C13 C12 C11 120.6(3)
C13 C12 H12 119.7
C12 C13 H13 120.2
C14 C13 C12 119.6(3)
C14 C13 H13 120.2
C13 C14 H14 119.9
C13 C14 C15 120.2(3)
C15 C14 H14 119.9
C10 C15 C14 120.7(3)
C10 C15 H15 119.6
C14 C15 H15 119.6

loop_
_geom_bond_atom_site_label_1
_geom_bond_atom_site_label_2
_geom_bond_distance
F1 C8 1.330(4)
F2 C8 1.327(3)
F3 C8 1.323(3)
N1 C1 1.359(3)
N1 C3 1.380(3)
N1 C9 1.452(3)
N2 C1 1.310(3)
N2 C2 1.378(3)
C1 H1 0.9300
C2 C3 1.397(3)
C2 C7 1.402(3)
C3 C4 1.385(4)
C4 H4 0.9300
C4 C5 1.363(4)
C5 H5 0.9300
C5 C6 1.402(4)
C6 H6 0.9300
C6 C7 1.368(4)
C7 C8 1.475(4)
C9 H9A 0.9700
C9 H9B 0.9700
C9 C10 1.513(4)
C10 C11 1.376(4)
C10 C15 1.370(4)
C11 H11 0.9300
C11 C12 1.386(4)
C12 H12 0.9300
C12 C13 1.362(4)
C13 H13 0.9300
C13 C14 1.358(4)
C14 H14 0.9300
C14 C15 1.393(4)
C15 H15 0.9300

loop_
_geom_torsion_atom_site_label_1
_geom_torsion_atom_site_label_2
_geom_torsion_atom_site_label_3
_geom_torsion_atom_site_label_4
_geom_torsion
N1 C3 C4 C5 -179.0(3)
N1 C9 C10 C11 -44.4(4)
N1 C9 C10 C15 138.5(3)
N2 C2 C3 N1 -0.1(3)
N2 C2 C3 C4 -179.6(3)
N2 C2 C7 C6 178.6(3)
N2 C2 C7 C8 -1.2(5)
C1 N1 C3 C2 -0.3(3)
C1 N1 C3 C4 179.1(3)
C1 N1 C9 C10 113.7(3)
C1 N2 C2 C3 0.5(3)
C1 N2 C2 C7 -178.3(3)
C2 N2 C1 N1 -0.7(3)
C2 C3 C4 C5 0.3(4)
C2 C7 C8 F1 60.6(4)
C2 C7 C8 F2 -57.9(4)
C2 C7 C8 F3 -178.2(3)
C3 N1 C1 N2 0.7(3)
C3 N1 C9 C10 -68.8(4)
C3 C2 C7 C6 -0.1(4)
C3 C2 C7 C8 -180.0(3)
C3 C4 C5 C6 0.7(5)
C4 C5 C6 C7 -1.5(5)
C5 C6 C7 C2 1.1(4)
C5 C6 C7 C8 -179.0(3)
C6 C7 C8 F1 -119.2(3)
C6 C7 C8 F2 122.2(3)
C6 C7 C8 F3 2.0(4)
C7 C2 C3 N1 178.8(2)
C7 C2 C3 C4 -0.6(4)
C9 N1 C1 N2 178.6(2)
C9 N1 C3 C2 -178.3(2)
C9 N1 C3 C4 1.1(5)
C9 C10 C11 C12 -177.4(3)
C9 C10 C15 C14 177.3(3)
C10 C11 C12 C13 0.2(5)
C11 C10 C15 C14 0.0(4)
C11 C12 C13 C14 -0.2(5)
C12 C13 C14 C15 0.1(5)
C13 C14 C15 C10 0.0(5)
C15 C10 C11 C12 -0.1(5)
